data_1570832
loop_
_publ_author_name
'Arishi, Amr A.'
'Shang, Zhuo'
'Lacey, Ernest'
'Crombie, Andrew'
'Vuong, Daniel'
'Li, Hang'
'Bracegirdle, Joe'
'Turner, Peter'
'Lewis, William'
'Flematti, Gavin R.'
'Piggott, Andrew M.'
'Chooi, Yit-Heng'

_publ_section_title
;
 Discovery and heterologous biosynthesis of glycosylated polyketide
 luteodienoside A reveals unprecedented glucinol-mediated product
 offloading by a fungal carnitine <i>O</i>-acyltransferase domain.
;
_journal_issue 9
_journal_name_full 'Chemical science'
_journal_page_first 3349
_journal_page_last 3356
_journal_paper_doi 10.1039/d3sc05008d
_journal_volume 15
_journal_year 2024
_chemical_absolute_configuration ad
_chemical_formula_moiety 'C23 H38 O13, 4(H2 O)'
_chemical_formula_sum 'C23 H46 O17'
_chemical_formula_weight 594.60
_space_group_crystal_system orthorhombic
_space_group_IT_number 19
_space_group_name_Hall 'P 2ac 2ab'
_space_group_name_H-M_alt 'P 21 21 21'
_atom_sites_solution_hydrogens mixed
_atom_sites_solution_primary iterative
_audit_creation_date 2023-09-13
_audit_creation_method
;
Olex2 1.5
(compiled 2023.08.24 svn.re1ec1418 for OlexSys, GUI svn.r6817)
;
_audit_update_record
;
2023-09-14 deposited with the CCDC.	2024-01-05 downloaded from the CCDC.
;
_cell_angle_alpha 90
_cell_angle_beta 90
_cell_angle_gamma 90
_cell_formula_units_Z 4
_cell_length_a 6.60006(18)
_cell_length_b 7.7434(3)
_cell_length_c 55.3300(13)
_cell_measurement_reflns_used 15913
_cell_measurement_temperature 100(2)
_cell_measurement_theta_max 75.9430
_cell_measurement_theta_min 4.7660
_cell_volume 2827.75(15)
_computing_cell_refinement 'CrysAlisPro 1.171.42.49 (Rigaku OD, 2022)'
_computing_data_collection 'CrysAlisPro 1.171.42.49 (Rigaku OD, 2022)'
_computing_data_reduction 'CrysAlisPro 1.171.42.49 (Rigaku OD, 2022)'
_computing_molecular_graphics 'Olex2 1.5 (Dolomanov et al., 2009)'
_computing_publication_material 'Olex2 1.5 (Dolomanov et al., 2009)'
_computing_structure_refinement 'SHELXL 2019/2 (Sheldrick, 2015)'
_computing_structure_solution 'olex2.solve 1.5 (Bourhis et al., 2015)'
_diffrn_ambient_environment N~2~
_diffrn_ambient_temperature 100(2)
_diffrn_detector 'CCD plate'
_diffrn_detector_area_resol_mean 10.5861
_diffrn_detector_type Atlas
_diffrn_measured_fraction_theta_full 0.999
_diffrn_measured_fraction_theta_max 0.988
_diffrn_measurement_details
;
List of Runs (angles in degrees, time in seconds):

  # Type    Start    End  Width  t~exp~   \w     \q     \k     \f   Frames
#--------------------------------------------------------------------------
  1  \w   -116.00  -9.00   1.00   10.00    --  -39.26 -57.00  30.00  107
  2  \w    -31.00  -3.00   1.00   10.00    --  -39.26  44.00-125.00   28
  3  \w     15.00  56.00   1.00   10.00    --   39.26  57.00  30.00   41
  4  \w    -31.00  -5.00   1.00   10.00    --   39.26 -57.00-120.00   26
  5  \w     54.00  80.00   1.00   40.00    --  116.00 -61.00-150.00   26
  6  \w     44.00  88.00   1.00   40.00    --  116.00 -61.00 -60.00   44
  7  \w    117.00 151.00   1.00   40.00    --  116.00 -66.00 133.99   34
  8  \w     50.00  75.00   1.00   40.00    --  116.00 -45.00-120.00   25
  9  \w    126.00 168.00   1.00   40.00    --  116.00  44.00-125.00   42
 10  \w    105.00 147.00   1.00   40.00    --  116.00 -45.00-120.00   42
 11  \w    128.00 160.00   1.00   40.00    --  116.00  45.00   0.00   32
 12  \w     84.00 178.00   1.00   40.00    --  116.00  61.00-150.00   94
 13  \w    101.00 126.00   1.00   40.00    --  116.00 -61.00-150.00   25
 14  \w     86.00 112.00   1.00   40.00    --  116.00  45.00   0.00   26
 15  \w     89.00 128.00   1.00   40.00    --  116.00  45.00 150.00   39
 16  \w    116.00 148.00   1.00   40.00    --  116.00  61.00 -90.00   32
 17  \w     73.00 100.00   1.00   40.00    --  116.00 -66.00 133.99   27
 18  \w     98.00 123.00   1.00   40.00    --  116.00  45.00 -90.00   25
 19  \w    111.00 168.00   1.00   40.00    --  116.00  32.00 -15.53   57
 20  \w     46.00  71.00   1.00   10.00    --   39.26 -38.00-150.00   25
 21  \w      7.00  32.00   1.00   10.00    --   39.26 -38.00-150.00   25
 22  \w     68.00  94.00   1.00   10.00    --   39.26  57.00   0.00   26
 23  \w     38.00  64.00   1.00   40.00    --  116.00 -37.00-165.71   26
 24  \w    109.00 134.00   1.00   40.00    --  116.00  45.00  30.00   25
 25  \w     85.00 131.00   1.00   40.00    --  116.00  45.00 120.00   46
 26  \w     94.00 120.00   1.00   40.00    --  116.00 -69.00 -63.27   26
 27  \w    102.00 128.00   1.00   40.00    --  116.00  45.00  60.00   26
 28  \w     88.00 142.00   1.00   40.00    --  116.00  61.00 150.00   54
 29  \w     50.00  75.00   1.00   40.00    --  116.00 -61.00  90.00   25
 30  \w     91.00 116.00   1.00   40.00    --  116.00  45.00 -60.00   25
 31  \w     88.00 113.00   1.00   40.00    --  116.00  61.00 -60.00   25
 32  \w     54.00  80.00   1.00   40.00    --  116.00 -61.00 120.00   26
 33  \w    107.00 133.00   1.00   40.00    --  116.00 -61.00 120.00   26
 34  \w    122.00 148.00   1.00   40.00    --  116.00  45.00-150.00   26
 35  \w    103.00 147.00   1.00   40.00    --  116.00 -37.00-165.71   44
 36  \w    105.00 150.00   1.00   40.00    --  116.00 -34.00-134.27   45
 37  \w    120.00 145.00   1.00   40.00    --  116.00  45.00 150.00   25
 38  \w     81.00 106.00   1.00   40.00    --  116.00 -61.00  30.00   25
 39  \w     39.00  65.00   1.00   40.00    --  116.00 -34.00-134.27   26
 40  \w    -42.00 -11.00   1.00   10.00    --  -39.26 -57.00-180.00   31
 41  \w     33.00  67.00   1.00   10.00    --   39.26 -68.00 -84.30   34
 42  \w     49.00  74.00   1.00   10.00    --   39.26 -70.00  -4.07   25
 43  \w     44.00  70.00   1.00   10.00    --   39.26 -69.00  34.56   26
 44  \w    -40.00 -14.00   1.00   10.00    --   39.26 -70.00  -4.07   26
 45  \w     49.00  74.00   1.00   10.00    --   39.26 -68.00 -49.39   25
 46  \w    -32.00  10.00   1.00   10.00    --   39.26 -68.00 -84.30   42
 47  \w     35.00  74.00   1.00   10.00    --   39.26 -69.00-145.73   39
 48  \w     18.00  44.00   1.00   10.00    --   39.26  57.00-150.00   26
 49  \w    -33.00  65.00   1.00   10.00    --   39.26 -57.00 120.00   98
 50  \w     51.00 110.00   1.00   40.00    --  116.00 -70.00-153.63   59
 51  \w     64.00 120.00   1.00   40.00    --  116.00 -70.00 -37.18   56
 52  \w     85.00 111.00   1.00   40.00    --  116.00 -68.00   4.44   26
 53  \w     48.00  94.00   1.00   40.00    --  116.00 -49.00  29.34   46
 54  \w    128.00 153.00   1.00   40.00    --  116.00  45.00 -60.00   25
 55  \w     81.00 107.00   1.00   40.00    --  116.00 -70.00-109.34   26
 56  \w     45.00 113.00   1.00   40.00    --  116.00 -70.00  65.29   68
 57  \w     59.00 106.00   1.00   40.00    --  116.00 -70.00 -74.79   47
 58  \w     69.00  95.00   1.00   40.00    --  116.00 -50.00 -33.70   26
 59  \w     69.00  95.00   1.00   40.00    --  116.00 -53.00 -90.68   26
 60  \w     84.00 136.00   1.00   40.00    --  116.00 -69.00 152.99   52
 61  \w     56.00 101.00   1.00   40.00    --  116.00 -66.00 134.94   45
 62  \w    124.00 149.00   1.00   40.00    --  116.00 -33.00 127.55   25
 63  \w     72.00 107.00   1.00   40.00    --  116.00 -70.00 -10.96   35
 64  \w     95.00 156.00   1.00   40.00    --  116.00  61.00-180.00   61
 65  \w     97.00 123.00   1.00   40.00    --  116.00  45.00   0.00   26
 66  \w     85.00 111.00   1.00   40.00    --  116.00  45.00 -90.00   26
 67  \w    117.00 143.00   1.00   40.00    --  116.00  45.00 -90.00   26
 68  \w    125.00 151.00   1.00   40.00    --  116.00  45.00  30.00   26
 69  \w    130.00 156.00   1.00   40.00    --  116.00  61.00  60.00   26
 70  \w     75.00 101.00   1.00   40.00    --  116.00 -33.00 127.55   26
 71  \w    102.00 128.00   1.00   40.00    --  116.00  45.00-180.00   26
 72  \w    128.00 170.00   1.00   40.00    --  116.00  61.00 120.00   42
 73  \w    151.00 176.00   1.00   40.00    --  116.00  45.00   0.00   25
 74  \w     48.00  73.00   1.00   40.00    --  116.00 -33.00 127.55   25
 75  \w    119.00 145.00   1.00   40.00    --  116.00  45.00 -30.00   26
 76  \w     41.00  95.00   1.00   40.00    --  116.00 -45.00 -30.00   54
 77  \w     58.00  84.00   1.00   40.00    --  116.00 -45.00  90.00   26
 78  \w     38.00 110.00   1.00   40.00    --  116.00 -70.00 117.72   72
 79  \w    -76.00 -50.00   1.00   10.00    --  -39.26 -57.00-120.00   26
 80  \w   -116.00 -84.00   1.00   10.00    --  -39.26 -57.00-120.00   32
 81  \w    -40.00  -7.00   1.00   10.00    --  -39.26 -57.00-120.00   33
 82  \w      9.00  41.00   1.00   10.00    --   44.00  70.00 -15.71   32
 83  \w     96.00 122.00   1.00   10.00    --   44.00  70.00 -15.71   26
 84  \w     15.00  59.00   1.00   10.00    --   48.00  70.00 119.08   44
 85  \w     16.00  42.00   1.00   10.00    --   48.00  70.00  70.24   26
 86  \w    104.00 129.00   1.00   10.00    --   48.00  70.00  70.24   25
 87  \w     44.00  70.00   1.00   10.00    --   48.00  70.00  70.24   26
 88  \w     18.00  51.00   1.00   10.00    --   52.00  70.00 -78.47   33
 89  \w     27.00  53.00   1.00   10.00    --   56.00  70.00 -50.12   26
 90  \w     21.00  48.00   1.00   10.00    --   56.00  70.00 177.42   27
 91  \w    111.00 137.00   1.00   10.00    --   60.00  69.00 141.02   26
 92  \w     25.00  53.00   1.00   10.00    --   60.00  69.00 141.02   28
 93  \w     26.00  52.00   1.00   10.00    --   60.00  70.00   5.68   26
 94  \w    120.00 145.00   1.00   10.00    --   64.00  69.00-126.99   25
 95  \w     29.00  56.00   1.00   10.00    --   64.00  70.00  80.14   27
 96  \w     30.00  56.00   1.00   10.00    --   64.00  69.00-126.99   26
 97  \w     33.00  66.00   1.00   10.00    --   68.00  69.00 162.43   33
 98  \w     33.00  58.00   1.00   10.00    --   68.00  66.00-152.12   25
 99  \w    123.00 148.00   1.00   10.00    --   68.00  66.00-152.12   25
100  \w    123.00 149.00   1.00   10.00    --   68.00  69.00 162.43   26
101  \w     65.00 100.00   1.00   10.00    --   72.00 -70.00 130.05   35
102  \w     24.00  50.00   1.00   10.00    --   72.00 -70.00 130.05   26
103  \w     42.00  68.00   1.00   10.00    --   76.00  68.00  17.13   26
104  \w     53.00  88.00   1.00   40.00    --   80.00  68.00 -16.25   35
105  \w     44.00  69.00   1.00   40.00    --   80.00  65.00 126.47   25
106  \w     45.00  72.00   1.00   40.00    --   80.00  70.00-126.60   27
107  \w     51.00 104.00   1.00   40.00    --   84.00  68.00 -92.60   53
108  \w     51.00  84.00   1.00   40.00    --   84.00  60.00-159.81   33
109  \w     49.00  55.00   1.00   40.00    --   84.00  69.00 -51.94    6
;
_diffrn_measurement_device 'four-circle diffractometer'
_diffrn_measurement_device_type 'SuperNova, Dual, Cu at home/near, Atlas'
_diffrn_measurement_method '\w scans'
_diffrn_orient_matrix_type 'CrysAlisPro convention (1999,Acta A55,543-557)'
_diffrn_orient_matrix_UB_11 0.1215754000
_diffrn_orient_matrix_UB_12 0.0102130000
_diffrn_orient_matrix_UB_13 0.0237012000
_diffrn_orient_matrix_UB_21 -0.0479216000
_diffrn_orient_matrix_UB_22 -0.1912823000
_diffrn_orient_matrix_UB_23 0.0053099000
_diffrn_orient_matrix_UB_31 0.1931994000
_diffrn_orient_matrix_UB_32 -0.0540344000
_diffrn_orient_matrix_UB_33 -0.0136102000
_diffrn_radiation_monochromator mirror
_diffrn_radiation_probe x-ray
_diffrn_radiation_type 'Cu K\a'
_diffrn_radiation_wavelength 1.54184
_diffrn_reflns_av_R_equivalents 0.0667
_diffrn_reflns_av_unetI/netI 0.0303
_diffrn_reflns_Laue_measured_fraction_full 0.999
_diffrn_reflns_Laue_measured_fraction_max 0.988
_diffrn_reflns_limit_h_max 8
_diffrn_reflns_limit_h_min -7
_diffrn_reflns_limit_k_max 9
_diffrn_reflns_limit_k_min -9
_diffrn_reflns_limit_l_max 69
_diffrn_reflns_limit_l_min -69
_diffrn_reflns_number 53625
_diffrn_reflns_point_group_measured_fraction_full 0.999
_diffrn_reflns_point_group_measured_fraction_max 0.984
_diffrn_reflns_theta_full 67.684
_diffrn_reflns_theta_max 77.992
_diffrn_reflns_theta_min 4.795
_diffrn_source 'micro-focus sealed X-ray tube'
_diffrn_source_type 'SuperNova (Cu) X-ray Source'
_exptl_absorpt_coefficient_mu 1.028
_exptl_absorpt_correction_T_max 1.000
_exptl_absorpt_correction_T_min 0.686
_exptl_absorpt_correction_type gaussian
_exptl_absorpt_process_details
;
CrysAlisPro 1.171.42.49 (Rigaku Oxford Diffraction, 2022)
Numerical absorption correction based on gaussian integration over
a multifaceted crystal model
Empirical absorption correction using spherical harmonics,
implemented in SCALE3 ABSPACK scaling algorithm.
;
_exptl_crystal_colour 'clear colourless'
_exptl_crystal_colour_lustre clear
_exptl_crystal_colour_primary colourless
_exptl_crystal_density_diffrn 1.397
_exptl_crystal_description needle
_exptl_crystal_F_000 1280
_exptl_crystal_size_max 0.244
_exptl_crystal_size_mid 0.043
_exptl_crystal_size_min 0.028
_refine_diff_density_max 0.268
_refine_diff_density_min -0.297
_refine_diff_density_rms 0.068
_refine_ls_abs_structure_details
;
 Flack x determined using 2109 quotients [(I+)-(I-)]/[(I+)+(I-)]
 (Parsons, Flack and Wagner, Acta Cryst. B69 (2013) 249-259).
;
_refine_ls_abs_structure_Flack -0.04(7)
_refine_ls_extinction_method none
_refine_ls_goodness_of_fit_ref 1.146
_refine_ls_hydrogen_treatment mixed
_refine_ls_matrix_type full
_refine_ls_number_parameters 416
_refine_ls_number_reflns 5946
_refine_ls_number_restraints 70
_refine_ls_restrained_S_all 1.142
_refine_ls_R_factor_all 0.0562
_refine_ls_R_factor_gt 0.0528
_refine_ls_shift/su_max 0.001
_refine_ls_shift/su_mean 0.000
_refine_ls_structure_factor_coef Fsqd
_refine_ls_weighting_details 'w=1/[\s^2^(Fo^2^)+(0.0001P)^2^+4.7117P] where P=(Fo^2^+2Fc^2^)/3'
_refine_ls_weighting_scheme calc
_refine_ls_wR_factor_gt 0.0992
_refine_ls_wR_factor_ref 0.1013
_reflns_Friedel_coverage 0.705
_reflns_Friedel_fraction_full 1.000
_reflns_Friedel_fraction_max 0.980
_reflns_number_gt 5556
_reflns_number_total 5946
_reflns_threshold_expression 'I > 2\s(I)'
_cod_data_source_file d3sc05008d2.cif
_cod_data_source_block amp17pt2_s1582_2
_cod_depositor_comments 'Adding full bibliography for 1570832.cif.'
_cod_original_cell_volume 2827.75(16)
_cod_database_code 1570832
_shelx_shelxl_version_number 2019/2
_chemical_oxdiff_formula C23H46O17
_shelx_space_group_comment
;
The symmetry employed for this shelxl refinement is uniquely defined
by the following loop, which should always be used as a source of
symmetry information in preference to the above space-group names.
They are only intended as comments.
;
_shelx_estimated_absorpt_t_max 0.972
_shelx_estimated_absorpt_t_min 0.788
_olex2_refinement_description
;
1. Fixed Uiso
 At 1.2 times of:
  All C(H) groups, All C(H,H) groups
 At 1.5 times of:
  All C(H,H,H) groups, All O(H) groups, All O(H,H) groups
2. Restrained distances
 O2W-H2WB \\sim O2W-H2WA \\sim O1W-H1WA \\sim O1W-H1WB \\sim O3W-H3WB \\sim
O3W-H3WA \\sim O4W-H4WA ~
 O4W-H4WB
 with sigma of 0.02
 H4WB-H4WA \\sim H3WA-H3WB \\sim H2WA-H2WB \\sim H1WA-H1WB
 with sigma of 0.02
 O3'-H3'A \\sim O4"-H4"A \\sim O5"-H5"A \\sim O1"-H1"A \\sim O2"-H2" \\sim
O3"-H3" \\sim O1'-H1' \\sim O2'-
 H2' \\sim O3-H3A
 with sigma of 0.02
3.a Ternary CH refined with riding coordinates:
 C3(H3), C1"(H1"), C2"(H2"A), C3"(H3"A), C4"(H4"), C5"(H5"), C6"(H6"),
 C1'(H1'A), C2'(H2'A), C3'(H3'), C4'(H4'), C5'(H5')
3.b Secondary CH2 refined with riding coordinates:
 C6'(H6'A,H6'B)
3.c Aromatic/amide H refined with riding coordinates:
 C5(H5), C6(H6), C7(H7)
3.d Idealised Me refined as rotating group:
 C8(H8A,H8B,H8C), C9(H9A,H9B,H9C), C10(H10A,H10B,H10C), C11(H11A,H11B,H11C)
;
_olex2_submission_special_instructions 'No special instructions were received'
_oxdiff_exptl_absorpt_empirical_details
;
Empirical correction (ABSPACK) includes:
- Absorption correction using spherical harmonics
- Frame scaling
;
_oxdiff_exptl_absorpt_empirical_full_max 1.348
_oxdiff_exptl_absorpt_empirical_full_min 0.721

loop_
_space_group_symop_operation_xyz
'x, y, z'
'-x+1/2, -y, z+1/2'
'x+1/2, -y+1/2, -z'
'-x, y+1/2, -z+1/2'

loop_
_atom_site_label
_atom_site_type_symbol
_atom_site_fract_x
_atom_site_fract_y
_atom_site_fract_z
_atom_site_U_iso_or_equiv
_atom_site_adp_type
_atom_site_occupancy
_atom_site_site_symmetry_order
_atom_site_calc_flag
_atom_site_refinement_flags_posn
_atom_site_refinement_flags_adp
_atom_site_refinement_flags_occupancy
_atom_site_disorder_assembly
_atom_site_disorder_group
O1 O 0.2640(4) 0.8471(3) 0.64894(4) 0.0124(5) Uani 1 1 d . . . . .
C1 C 0.0630(5) 0.8488(5) 0.65455(6) 0.0133(7) Uani 1 1 d . . . . .
O2 O -0.0684(4) 0.8145(4) 0.64043(5) 0.0230(6) Uani 1 1 d . . . . .
C2 C 0.0303(6) 0.8868(5) 0.68148(6) 0.0158(7) Uani 1 1 d . . . . .
C3 C 0.1716(6) 1.0360(5) 0.68931(6) 0.0141(7) Uani 1 1 d . . . . .
H3 H 0.313376 1.002508 0.684993 0.017 Uiso 1 1 calc R U . . .
O3 O 0.1206(4) 1.1870(4) 0.67554(5) 0.0175(5) Uani 1 1 d D . . . .
H3A H 0.214(5) 1.210(6) 0.6673(7) 0.026 Uiso 1 1 d D U . . .
C4 C 0.1674(6) 1.0765(5) 0.71623(6) 0.0180(8) Uani 1 1 d . . . . .
C5 C 0.3068(6) 1.0030(5) 0.73044(7) 0.0180(8) Uani 1 1 d . . . . .
H5 H 0.406480 0.934784 0.722546 0.022 Uiso 1 1 calc R U . . .
C6 C 0.3234(6) 1.0158(5) 0.75663(7) 0.0210(8) Uani 1 1 d . . . . .
H6 H 0.235494 1.092602 0.764955 0.025 Uiso 1 1 calc R U . . .
C7 C 0.4577(7) 0.9234(6) 0.76954(7) 0.0251(9) Uani 1 1 d . . . . .
H7 H 0.553768 0.856646 0.760801 0.030 Uiso 1 1 calc R U . . .
C8 C 0.4682(7) 0.9172(6) 0.79638(7) 0.0302(10) Uani 1 1 d . . . . .
H8A H 0.608541 0.935018 0.801598 0.045 Uiso 1 1 calc R U . . .
H8B H 0.420800 0.804267 0.802048 0.045 Uiso 1 1 calc R U . . .
H8C H 0.382140 1.008131 0.803186 0.045 Uiso 1 1 calc R U . . .
C9 C -0.1950(6) 0.9253(6) 0.68561(7) 0.0219(9) Uani 1 1 d . . . . .
H9A H -0.231147 1.033387 0.677483 0.033 Uiso 1 1 calc R U . . .
H9B H -0.221081 0.936235 0.702983 0.033 Uiso 1 1 calc R U . . .
H9C H -0.276739 0.830699 0.679018 0.033 Uiso 1 1 calc R U . . .
C10 C 0.0895(7) 0.7197(5) 0.69492(7) 0.0228(9) Uani 1 1 d . . . . .
H10A H 0.009549 0.623024 0.688629 0.034 Uiso 1 1 calc R U . . .
H10B H 0.062572 0.733587 0.712232 0.034 Uiso 1 1 calc R U . . .
H10C H 0.233945 0.696431 0.692443 0.034 Uiso 1 1 calc R U . . .
C11 C 0.0078(7) 1.1975(6) 0.72556(7) 0.0277(10) Uani 1 1 d . . . . .
H11A H -0.094297 1.131770 0.734545 0.042 Uiso 1 1 calc R U . . .
H11B H -0.056863 1.256687 0.711939 0.042 Uiso 1 1 calc R U . . .
H11C H 0.070489 1.282872 0.736278 0.042 Uiso 1 1 calc R U . . .
C1" C 1.1090(5) 0.3512(5) 0.52918(6) 0.0116(7) Uani 1 1 d . . . . .
H1" H 1.055720 0.411347 0.514501 0.014 Uiso 1 1 calc R U . . .
O1" O 1.2728(4) 0.2428(4) 0.52230(5) 0.0171(6) Uani 1 1 d D . . . .
H1"A H 1.314(7) 0.270(6) 0.5096(5) 0.026 Uiso 1 1 d D U . . .
O2" O 1.2563(4) 0.3921(3) 0.56766(4) 0.0142(5) Uani 1 1 d D . . . .
H2" H 1.298(7) 0.460(5) 0.5768(7) 0.021 Uiso 1 1 d D U . . .
C2" C 1.1778(5) 0.4857(5) 0.54744(6) 0.0115(7) Uani 1 1 d . . . . .
H2"A H 1.287391 0.558398 0.540214 0.014 Uiso 1 1 calc R U . . .
O3" O 1.0692(4) 0.7252(3) 0.57138(5) 0.0154(5) Uani 1 1 d D . . . .
H3" H 0.981(6) 0.792(5) 0.5727(8) 0.023 Uiso 1 1 d D U . . .
C3" C 1.0001(5) 0.5993(4) 0.55447(6) 0.0099(7) Uani 1 1 d . . . . .
H3"A H 0.948587 0.659590 0.539717 0.012 Uiso 1 1 calc R U . . .
C4" C 0.8294(5) 0.4903(4) 0.56520(6) 0.0094(7) Uani 1 1 d . . . . .
H4" H 0.874534 0.438653 0.580861 0.011 Uiso 1 1 calc R U . . .
O4" O 0.6226(4) 0.2333(3) 0.55931(5) 0.0134(5) Uani 1 1 d D . . . .
H4"A H 0.513(4) 0.267(6) 0.5589(8) 0.020 Uiso 1 1 d D U . . .
C5" C 0.7625(5) 0.3474(4) 0.54793(6) 0.0095(7) Uani 1 1 d . . . . .
H5" H 0.696896 0.400520 0.533435 0.011 Uiso 1 1 calc R U . . .
O5" O 0.8826(4) 0.1179(3) 0.52161(5) 0.0137(5) Uani 1 1 d D . . . .
H5"A H 0.802(6) 0.049(5) 0.5254(8) 0.021 Uiso 1 1 d D U . . .
C6" C 0.9419(5) 0.2386(4) 0.53982(6) 0.0101(7) Uani 1 1 d . . . . .
H6" H 0.996883 0.174108 0.554036 0.012 Uiso 1 1 calc R U . . .
O1' O 0.7185(4) 0.9498(3) 0.58247(4) 0.0138(5) Uani 1 1 d D . . . .
H1' H 0.677(7) 1.030(4) 0.5756(7) 0.021 Uiso 1 1 d D U . . .
C1' C 0.6308(5) 0.6654(5) 0.59288(6) 0.0108(7) Uani 1 1 d . . . . .
H1'A H 0.761549 0.663185 0.602010 0.013 Uiso 1 1 calc R U . . .
O2' O 0.3669(4) 1.0770(3) 0.60891(5) 0.0169(5) Uani 1 1 d D . . . .
H2' H 0.389(8) 1.141(5) 0.6193(6) 0.025 Uiso 1 1 d D U . . .
C2' C 0.5517(5) 0.8494(4) 0.59056(6) 0.0113(7) Uani 1 1 d . . . . .
H2'A H 0.442899 0.852235 0.577992 0.014 Uiso 1 1 calc R U . . .
C3' C 0.4660(5) 0.9192(5) 0.61437(6) 0.0115(7) Uani 1 1 d . . . . .
H3' H 0.579384 0.941193 0.625957 0.014 Uiso 1 1 calc R U . . .
O3' O 0.4026(4) 0.3190(4) 0.64414(5) 0.0166(5) Uani 1 1 d D . . . .
H3'A H 0.518(4) 0.333(6) 0.6464(8) 0.025 Uiso 1 1 d D U . . .
O4' O 0.4849(4) 0.5555(3) 0.60401(4) 0.0109(5) Uani 1 1 d . . . . .
C4' C 0.3213(5) 0.7872(5) 0.62509(6) 0.0131(7) Uani 1 1 d . . . . .
H4' H 0.198747 0.774605 0.614615 0.016 Uiso 1 1 calc R U . . .
C5' C 0.4293(5) 0.6136(5) 0.62778(6) 0.0123(7) Uani 1 1 d . . . . .
H5' H 0.553789 0.628255 0.637877 0.015 Uiso 1 1 calc R U . . .
O5' O 0.6577(4) 0.6023(3) 0.56928(4) 0.0103(5) Uani 1 1 d . . . . .
C6' C 0.2966(6) 0.4754(5) 0.63857(6) 0.0154(8) Uani 1 1 d . . . . .
H6'A H 0.234116 0.520700 0.653559 0.018 Uiso 1 1 calc R U . . .
H6'B H 0.185830 0.448819 0.627092 0.018 Uiso 1 1 calc R U . . .
O1W O 0.8027(5) 0.3427(5) 0.64902(6) 0.0329(7) Uani 1 1 d D . . . .
H1WA H 0.850(8) 0.278(6) 0.6353(6) 0.049 Uiso 1 1 d D U . . .
H1WB H 0.887(7) 0.290(7) 0.6604(7) 0.049 Uiso 1 1 d D U . . .
O2W O 0.9570(5) 0.1839(4) 0.60944(6) 0.0294(7) Uani 1 1 d D . . . .
H2WA H 0.879(6) 0.094(5) 0.6025(9) 0.044 Uiso 1 1 d D U . . .
H2WB H 1.085(4) 0.132(6) 0.6068(9) 0.044 Uiso 1 1 d D U . . .
O3W O 0.6060(4) -0.1524(4) 0.52697(5) 0.0189(6) Uani 1 1 d D . . . .
H3WA H 0.653(7) -0.230(5) 0.5155(6) 0.028 Uiso 1 1 d D U . . .
H3WB H 0.623(7) -0.220(5) 0.5406(5) 0.028 Uiso 1 1 d D U . . .
O4W O 0.7047(5) -0.3688(4) 0.49076(5) 0.0258(7) Uani 1 1 d D . . . .
H4WA H 0.640(6) -0.471(4) 0.4868(9) 0.039 Uiso 1 1 d D U . . .
H4WB H 0.828(5) -0.389(6) 0.4829(8) 0.039 Uiso 1 1 d D U . . .

loop_
_atom_site_aniso_label
_atom_site_aniso_U_11
_atom_site_aniso_U_22
_atom_site_aniso_U_33
_atom_site_aniso_U_23
_atom_site_aniso_U_13
_atom_site_aniso_U_12
O1 0.0106(11) 0.0160(13) 0.0108(11) -0.0032(9) 0.0024(9) -0.0014(10)
C1 0.0136(17) 0.0078(17) 0.0186(17) 0.0003(13) 0.0027(13) -0.0005(14)
O2 0.0109(13) 0.0373(18) 0.0209(13) -0.0068(12) 0.0013(10) -0.0014(12)
C2 0.0154(17) 0.0160(19) 0.0161(16) -0.0003(14) 0.0067(14) -0.0011(15)
C3 0.0150(17) 0.0125(18) 0.0147(16) 0.0007(14) 0.0014(14) 0.0038(15)
O3 0.0194(14) 0.0157(14) 0.0174(12) 0.0040(10) 0.0020(10) -0.0001(12)
C4 0.0195(18) 0.019(2) 0.0151(17) -0.0005(15) 0.0027(14) -0.0007(17)
C5 0.0186(19) 0.0156(19) 0.0197(18) 0.0002(15) 0.0021(15) 0.0005(16)
C6 0.0202(19) 0.022(2) 0.0210(19) 0.0011(16) 0.0009(15) 0.0001(17)
C7 0.025(2) 0.026(2) 0.024(2) 0.0012(17) -0.0012(17) 0.0006(19)
C8 0.030(2) 0.034(3) 0.027(2) 0.0031(19) -0.0062(18) -0.002(2)
C9 0.0160(19) 0.023(2) 0.026(2) -0.0049(16) 0.0095(15) -0.0035(17)
C10 0.033(2) 0.017(2) 0.0183(18) 0.0012(15) 0.0065(16) -0.0032(18)
C11 0.027(2) 0.036(3) 0.0198(19) -0.0099(18) 0.0002(16) 0.011(2)
C1" 0.0123(16) 0.0091(17) 0.0133(15) -0.0009(13) 0.0024(13) 0.0007(14)
O1" 0.0142(13) 0.0183(14) 0.0188(13) -0.0016(11) 0.0066(10) 0.0046(11)
O2" 0.0129(12) 0.0107(13) 0.0192(12) -0.0017(10) -0.0060(10) 0.0017(10)
C2" 0.0100(15) 0.0062(16) 0.0182(17) 0.0008(13) 0.0003(13) -0.0005(13)
O3" 0.0110(13) 0.0103(13) 0.0249(13) -0.0068(10) -0.0007(10) -0.0004(10)
C3" 0.0101(16) 0.0050(16) 0.0146(15) -0.0027(12) -0.0001(12) -0.0006(13)
C4" 0.0063(15) 0.0092(17) 0.0128(16) 0.0001(12) 0.0004(12) 0.0023(13)
O4" 0.0060(11) 0.0117(13) 0.0225(12) 0.0021(10) 0.0031(10) -0.0005(10)
C5" 0.0109(16) 0.0061(17) 0.0114(15) 0.0007(12) 0.0001(13) -0.0005(13)
O5" 0.0145(12) 0.0085(12) 0.0181(12) -0.0064(10) 0.0010(10) -0.0023(10)
C6" 0.0103(16) 0.0072(16) 0.0127(15) -0.0042(12) -0.0013(12) -0.0029(13)
O1' 0.0129(13) 0.0096(13) 0.0191(12) 0.0025(10) 0.0034(10) -0.0011(10)
C1' 0.0108(16) 0.0122(17) 0.0093(14) -0.0008(13) 0.0020(12) -0.0013(14)
O2' 0.0214(14) 0.0084(13) 0.0208(13) -0.0016(10) 0.0023(11) 0.0061(11)
C2' 0.0123(16) 0.0091(17) 0.0124(15) -0.0011(13) 0.0022(13) 0.0019(14)
C3' 0.0109(15) 0.0098(17) 0.0137(15) -0.0013(13) 0.0005(13) -0.0015(14)
O3' 0.0157(12) 0.0127(13) 0.0215(13) 0.0024(10) 0.0013(11) -0.0013(12)
O4' 0.0121(12) 0.0096(12) 0.0109(11) -0.0018(9) 0.0032(9) -0.0027(10)
C4' 0.0126(16) 0.0171(19) 0.0096(15) -0.0011(13) 0.0020(13) -0.0001(15)
C5' 0.0136(17) 0.0153(18) 0.0081(14) -0.0006(13) 0.0011(12) -0.0036(15)
O5' 0.0098(11) 0.0113(12) 0.0098(11) -0.0027(9) 0.0014(9) 0.0012(10)
C6' 0.0166(19) 0.0134(19) 0.0161(17) 0.0010(14) 0.0048(14) -0.0010(15)
O1W 0.0233(16) 0.037(2) 0.0385(18) 0.0004(15) 0.0001(14) 0.0003(15)
O2W 0.0229(15) 0.0281(17) 0.0371(17) -0.0017(14) -0.0051(13) -0.0056(14)
O3W 0.0229(14) 0.0164(14) 0.0174(12) -0.0012(10) -0.0002(11) -0.0010(12)
O4W 0.0281(16) 0.0171(16) 0.0321(16) -0.0100(12) 0.0054(13) -0.0055(13)

loop_
_atom_type_symbol
_atom_type_description
_atom_type_scat_dispersion_real
_atom_type_scat_dispersion_imag
_atom_type_scat_source
C C 0.0181 0.0091 'International Tables Vol C Tables 4.2.6.8 and 6.1.1.4'
H H 0.0000 0.0000 'International Tables Vol C Tables 4.2.6.8 and 6.1.1.4'
O O 0.0492 0.0322 'International Tables Vol C Tables 4.2.6.8 and 6.1.1.4'

loop_
_exptl_crystal_face_index_h
_exptl_crystal_face_index_k
_exptl_crystal_face_index_l
_exptl_crystal_face_perp_dist
0 -1 -1 0.0140
0 0 1 0.0191
0 1 1 0.0140
-1 0 0 0.1218
3 -1 -19 0.0853
0 0 -1 0.0191

loop_
_geom_angle_atom_site_label_1
_geom_angle_atom_site_label_2
_geom_angle_atom_site_label_3
_geom_angle
_geom_angle_site_symmetry_1
_geom_angle_site_symmetry_3
_geom_angle_publ_flag
C1 O1 C4' 117.7(3) . . ?
O1 C1 C2 111.1(3) . . ?
O2 C1 O1 123.7(3) . . ?
O2 C1 C2 125.1(3) . . ?
C1 C2 C3 109.3(3) . . ?
C1 C2 C10 105.8(3) . . ?
C9 C2 C1 108.6(3) . . ?
C9 C2 C3 113.5(3) . . ?
C9 C2 C10 109.7(3) . . ?
C10 C2 C3 109.8(3) . . ?
C2 C3 H3 107.7 . . ?
O3 C3 C2 108.6(3) . . ?
O3 C3 H3 107.7 . . ?
O3 C3 C4 110.3(3) . . ?
C4 C3 C2 114.6(3) . . ?
C4 C3 H3 107.7 . . ?
C3 O3 H3A 108(4) . . ?
C5 C4 C3 118.4(3) . . ?
C5 C4 C11 123.1(3) . . ?
C11 C4 C3 118.5(3) . . ?
C4 C5 H5 116.3 . . ?
C4 C5 C6 127.4(4) . . ?
C6 C5 H5 116.3 . . ?
C5 C6 H6 118.6 . . ?
C7 C6 C5 122.8(4) . . ?
C7 C6 H6 118.6 . . ?
C6 C7 H7 117.3 . . ?
C6 C7 C8 125.3(4) . . ?
C8 C7 H7 117.3 . . ?
C7 C8 H8A 109.5 . . ?
C7 C8 H8B 109.5 . . ?
C7 C8 H8C 109.5 . . ?
H8A C8 H8B 109.5 . . ?
H8A C8 H8C 109.5 . . ?
H8B C8 H8C 109.5 . . ?
C2 C9 H9A 109.5 . . ?
C2 C9 H9B 109.5 . . ?
C2 C9 H9C 109.5 . . ?
H9A C9 H9B 109.5 . . ?
H9A C9 H9C 109.5 . . ?
H9B C9 H9C 109.5 . . ?
C2 C10 H10A 109.5 . . ?
C2 C10 H10B 109.5 . . ?
C2 C10 H10C 109.5 . . ?
H10A C10 H10B 109.5 . . ?
H10A C10 H10C 109.5 . . ?
H10B C10 H10C 109.5 . . ?
C4 C11 H11A 109.5 . . ?
C4 C11 H11B 109.5 . . ?
C4 C11 H11C 109.5 . . ?
H11A C11 H11B 109.5 . . ?
H11A C11 H11C 109.5 . . ?
H11B C11 H11C 109.5 . . ?
O1" C1" H1" 109.0 . . ?
O1" C1" C2" 110.8(3) . . ?
O1" C1" C6" 108.4(3) . . ?
C2" C1" H1" 109.0 . . ?
C2" C1" C6" 110.5(3) . . ?
C6" C1" H1" 109.0 . . ?
C1" O1" H1"A 110(4) . . ?
C2" O2" H2" 107(3) . . ?
C1" C2" H2"A 109.6 . . ?
O2" C2" C1" 106.3(3) . . ?
O2" C2" H2"A 109.6 . . ?
O2" C2" C3" 111.9(3) . . ?
C3" C2" C1" 109.7(3) . . ?
C3" C2" H2"A 109.6 . . ?
C3" O3" H3" 106(4) . . ?
C2" C3" H3"A 108.9 . . ?
C2" C3" C4" 110.5(3) . . ?
O3" C3" C2" 108.5(3) . . ?
O3" C3" H3"A 108.9 . . ?
O3" C3" C4" 111.0(3) . . ?
C4" C3" H3"A 108.9 . . ?
C3" C4" H4" 109.8 . . ?
C3" C4" C5" 111.7(3) . . ?
C5" C4" H4" 109.8 . . ?
O5' C4" C3" 107.9(3) . . ?
O5' C4" H4" 109.8 . . ?
O5' C4" C5" 107.8(3) . . ?
C5" O4" H4"A 113(4) . . ?
C4" C5" H5" 109.2 . . ?
O4" C5" C4" 111.1(3) . . ?
O4" C5" H5" 109.2 . . ?
O4" C5" C6" 107.0(3) . . ?
C6" C5" C4" 111.2(3) . . ?
C6" C5" H5" 109.2 . . ?
C6" O5" H5"A 116(3) . . ?
C1" C6" H6" 109.1 . . ?
C5" C6" C1" 111.1(3) . . ?
C5" C6" H6" 109.1 . . ?
O5" C6" C1" 107.4(3) . . ?
O5" C6" C5" 110.9(3) . . ?
O5" C6" H6" 109.1 . . ?
C2' O1' H1' 109(4) . . ?
C2' C1' H1'A 110.8 . . ?
O4' C1' H1'A 110.8 . . ?
O4' C1' C2' 111.3(3) . . ?
O5' C1' H1'A 110.8 . . ?
O5' C1' C2' 106.9(3) . . ?
O5' C1' O4' 106.2(3) . . ?
C3' O2' H2' 108(4) . . ?
O1' C2' C1' 105.8(3) . . ?
O1' C2' H2'A 109.0 . . ?
O1' C2' C3' 111.4(3) . . ?
C1' C2' H2'A 109.0 . . ?
C1' C2' C3' 112.6(3) . . ?
C3' C2' H2'A 109.0 . . ?
O2' C3' C2' 106.9(3) . . ?
O2' C3' H3' 109.6 . . ?
O2' C3' C4' 111.9(3) . . ?
C2' C3' H3' 109.6 . . ?
C4' C3' C2' 109.3(3) . . ?
C4' C3' H3' 109.6 . . ?
C6' O3' H3'A 113(4) . . ?
C1' O4' C5' 112.4(3) . . ?
O1 C4' C3' 107.7(3) . . ?
O1 C4' H4' 110.4 . . ?
O1 C4' C5' 108.3(3) . . ?
C3' C4' H4' 110.4 . . ?
C3' C4' C5' 109.7(3) . . ?
C5' C4' H4' 110.4 . . ?
O4' C5' C4' 107.7(3) . . ?
O4' C5' H5' 109.7 . . ?
O4' C5' C6' 106.8(3) . . ?
C4' C5' H5' 109.7 . . ?
C6' C5' C4' 113.1(3) . . ?
C6' C5' H5' 109.7 . . ?
C1' O5' C4" 116.9(3) . . ?
O3' C6' C5' 113.7(3) . . ?
O3' C6' H6'A 108.8 . . ?
O3' C6' H6'B 108.8 . . ?
C5' C6' H6'A 108.8 . . ?
C5' C6' H6'B 108.8 . . ?
H6'A C6' H6'B 107.7 . . ?
H1WA O1W H1WB 97(3) . . ?
H2WA O2W H2WB 97(3) . . ?
H3WA O3W H3WB 99(3) . . ?
H4WA O4W H4WB 99(3) . . ?

loop_
_geom_bond_atom_site_label_1
_geom_bond_atom_site_label_2
_geom_bond_distance
_geom_bond_site_symmetry_2
_geom_bond_publ_flag
O1 C1 1.363(4) . ?
O1 C4' 1.449(4) . ?
C1 O2 1.197(4) . ?
C1 C2 1.534(5) . ?
C2 C3 1.546(5) . ?
C2 C9 1.534(5) . ?
C2 C10 1.543(5) . ?
C3 H3 1.0000 . ?
C3 O3 1.436(4) . ?
C3 C4 1.522(5) . ?
O3 H3A 0.79(2) . ?
C4 C5 1.337(5) . ?
C4 C11 1.501(5) . ?
C5 H5 0.9500 . ?
C5 C6 1.457(5) . ?
C6 H6 0.9500 . ?
C6 C7 1.344(6) . ?
C7 H7 0.9500 . ?
C7 C8 1.488(5) . ?
C8 H8A 0.9800 . ?
C8 H8B 0.9800 . ?
C8 H8C 0.9800 . ?
C9 H9A 0.9800 . ?
C9 H9B 0.9800 . ?
C9 H9C 0.9800 . ?
C10 H10A 0.9800 . ?
C10 H10B 0.9800 . ?
C10 H10C 0.9800 . ?
C11 H11A 0.9800 . ?
C11 H11B 0.9800 . ?
C11 H11C 0.9800 . ?
C1" H1" 1.0000 . ?
C1" O1" 1.421(4) . ?
C1" C2" 1.520(5) . ?
C1" C6" 1.524(5) . ?
O1" H1"A 0.78(2) . ?
O2" H2" 0.78(2) . ?
O2" C2" 1.430(4) . ?
C2" H2"A 1.0000 . ?
C2" C3" 1.516(5) . ?
O3" H3" 0.78(2) . ?
O3" C3" 1.426(4) . ?
C3" H3"A 1.0000 . ?
C3" C4" 1.527(5) . ?
C4" H4" 1.0000 . ?
C4" C5" 1.527(5) . ?
C4" O5' 1.445(4) . ?
O4" H4"A 0.77(2) . ?
O4" C5" 1.425(4) . ?
C5" H5" 1.0000 . ?
C5" C6" 1.521(5) . ?
O5" H5"A 0.78(2) . ?
O5" C6" 1.429(4) . ?
C6" H6" 1.0000 . ?
O1' H1' 0.78(2) . ?
O1' C2' 1.420(4) . ?
C1' H1'A 1.0000 . ?
C1' C2' 1.523(5) . ?
C1' O4' 1.425(4) . ?
C1' O5' 1.405(4) . ?
O2' H2' 0.77(2) . ?
O2' C3' 1.419(4) . ?
C2' H2'A 1.0000 . ?
C2' C3' 1.532(4) . ?
C3' H3' 1.0000 . ?
C3' C4' 1.519(5) . ?
O3' H3'A 0.78(2) . ?
O3' C6' 1.432(4) . ?
O4' C5' 1.438(4) . ?
C4' H4' 1.0000 . ?
C4' C5' 1.529(5) . ?
C5' H5' 1.0000 . ?
C5' C6' 1.506(5) . ?
C6' H6'A 0.9900 . ?
C6' H6'B 0.9900 . ?
O1W H1WA 0.96(2) . ?
O1W H1WB 0.93(2) . ?
O2W H2WA 0.95(3) . ?
O2W H2WB 0.95(2) . ?
O3W H3WA 0.93(2) . ?
O3W H3WB 0.92(2) . ?
O4W H4WA 0.93(2) . ?
O4W H4WB 0.93(2) . ?

loop_
_geom_hbond_atom_site_label_D
_geom_hbond_atom_site_label_H
_geom_hbond_atom_site_label_A
_geom_hbond_distance_DH
_geom_hbond_distance_HA
_geom_hbond_distance_DA
_geom_hbond_angle_DHA
_geom_hbond_site_symmetry_A
_geom_hbond_publ_flag
O3 H3A O3' 0.79(2) 1.98(3) 2.744(4) 165(5) 1_565 yes
O1" H1"A O5" 0.78(2) 1.99(3) 2.755(4) 168(5) 3_556 yes
O2" H2" O4' 0.78(2) 2.08(3) 2.814(3) 157(5) 1_655 yes
O3" H3" O1' 0.78(2) 2.19(3) 2.959(4) 169(5) . yes
O4" H4"A O1" 0.77(2) 2.58(4) 3.087(4) 126(4) 1_455 yes
O4" H4"A O2" 0.77(2) 2.02(3) 2.752(4) 161(5) 1_455 yes
O5" H5"A O3W 0.78(2) 2.03(3) 2.793(4) 166(5) . yes
O1' H1' O4" 0.78(2) 1.85(3) 2.619(4) 170(5) 1_565 yes
O2' H2' O3' 0.77(2) 1.95(3) 2.714(4) 170(5) 1_565 yes
O3' H3'A O1W 0.78(2) 1.89(3) 2.661(4) 172(5) . yes
O1W H1WA O2W 0.96(2) 1.75(3) 2.710(5) 173(5) . yes
O1W H1WB O3 0.93(2) 1.93(3) 2.830(4) 162(5) 1_645 yes
O2W H2WA O1' 0.95(3) 1.90(3) 2.827(4) 167(5) 1_545 yes
O2W H2WB O2' 0.95(2) 1.91(3) 2.830(4) 162(4) 1_645 yes
O3W H3WA O4W 0.93(2) 1.77(2) 2.692(4) 170(4) . yes
O3W H3WB O5' 0.92(2) 2.11(3) 3.034(4) 173(4) 1_545 yes
O4W H4WA O1" 0.93(2) 2.33(4) 3.018(4) 130(4) 3_446 yes
O4W H4WA O5" 0.93(2) 2.09(3) 2.951(4) 153(4) 3_446 yes
O4W H4WB O3W 0.93(2) 1.94(3) 2.829(4) 158(4) 3_546 yes

loop_
_geom_torsion_atom_site_label_1
_geom_torsion_atom_site_label_2
_geom_torsion_atom_site_label_3
_geom_torsion_atom_site_label_4
_geom_torsion
_geom_torsion_site_symmetry_1
_geom_torsion_site_symmetry_2
_geom_torsion_site_symmetry_3
_geom_torsion_site_symmetry_4
_geom_torsion_publ_flag
O1 C1 C2 C3 43.8(4) . . . . ?
O1 C1 C2 C9 168.1(3) . . . . ?
O1 C1 C2 C10 -74.3(4) . . . . ?
O1 C4' C5' O4' 179.9(3) . . . . ?
O1 C4' C5' C6' 62.1(4) . . . . ?
C1 O1 C4' C3' 130.9(3) . . . . ?
C1 O1 C4' C5' -110.5(3) . . . . ?
C1 C2 C3 O3 61.2(4) . . . . ?
C1 C2 C3 C4 -175.0(3) . . . . ?
O2 C1 C2 C3 -140.4(4) . . . . ?
O2 C1 C2 C9 -16.2(5) . . . . ?
O2 C1 C2 C10 101.4(4) . . . . ?
C2 C3 C4 C5 94.6(4) . . . . ?
C2 C3 C4 C11 -85.7(5) . . . . ?
C3 C4 C5 C6 -176.1(4) . . . . ?
O3 C3 C4 C5 -142.5(4) . . . . ?
O3 C3 C4 C11 37.2(5) . . . . ?
C4 C5 C6 C7 173.4(4) . . . . ?
C5 C6 C7 C8 -173.5(4) . . . . ?
C9 C2 C3 O3 -60.1(4) . . . . ?
C9 C2 C3 C4 63.7(4) . . . . ?
C10 C2 C3 O3 176.8(3) . . . . ?
C10 C2 C3 C4 -59.4(4) . . . . ?
C11 C4 C5 C6 4.1(7) . . . . ?
C1" C2" C3" O3" -179.4(3) . . . . ?
C1" C2" C3" C4" 58.7(4) . . . . ?
O1" C1" C2" O2" -58.7(3) . . . . ?
O1" C1" C2" C3" -179.9(3) . . . . ?
O1" C1" C6" C5" 179.2(3) . . . . ?
O1" C1" C6" O5" -59.3(3) . . . . ?
O2" C2" C3" O3" 62.9(4) . . . . ?
O2" C2" C3" C4" -59.0(4) . . . . ?
C2" C1" C6" C5" 57.5(4) . . . . ?
C2" C1" C6" O5" 179.0(3) . . . . ?
C2" C3" C4" C5" -56.0(4) . . . . ?
C2" C3" C4" O5' -174.4(3) . . . . ?
O3" C3" C4" C5" -176.4(3) . . . . ?
O3" C3" C4" O5' 65.2(3) . . . . ?
C3" C4" C5" O4" 172.4(3) . . . . ?
C3" C4" C5" C6" 53.4(4) . . . . ?
C3" C4" O5' C1' -98.3(3) . . . . ?
C4" C5" C6" C1" -53.9(4) . . . . ?
C4" C5" C6" O5" -173.4(3) . . . . ?
O4" C5" C6" C1" -175.4(3) . . . . ?
O4" C5" C6" O5" 65.1(3) . . . . ?
C5" C4" O5' C1' 140.8(3) . . . . ?
C6" C1" C2" O2" 61.5(4) . . . . ?
C6" C1" C2" C3" -59.7(4) . . . . ?
O1' C2' C3' O2' 71.2(3) . . . . ?
O1' C2' C3' C4' -167.5(3) . . . . ?
C1' C2' C3' O2' -170.1(3) . . . . ?
C1' C2' C3' C4' -48.8(4) . . . . ?
C1' O4' C5' C4' 65.3(3) . . . . ?
C1' O4' C5' C6' -172.9(3) . . . . ?
O2' C3' C4' O1 -69.1(3) . . . . ?
O2' C3' C4' C5' 173.2(3) . . . . ?
C2' C1' O4' C5' -59.2(3) . . . . ?
C2' C1' O5' C4" 143.5(3) . . . . ?
C2' C3' C4' O1 172.7(3) . . . . ?
C2' C3' C4' C5' 55.0(4) . . . . ?
C3' C4' C5' O4' -62.8(3) . . . . ?
C3' C4' C5' C6' 179.4(3) . . . . ?
O4' C1' C2' O1' 172.1(2) . . . . ?
O4' C1' C2' C3' 50.3(4) . . . . ?
O4' C1' O5' C4" -97.6(3) . . . . ?
O4' C5' C6' O3' 69.4(4) . . . . ?
C4' O1 C1 O2 -5.0(5) . . . . ?
C4' O1 C1 C2 170.8(3) . . . . ?
C4' C5' C6' O3' -172.2(3) . . . . ?
O5' C4" C5" O4" -69.2(3) . . . . ?
O5' C4" C5" C6" 171.8(3) . . . . ?
O5' C1' C2' O1' -72.3(3) . . . . ?
O5' C1' C2' C3' 165.8(3) . . . . ?
O5' C1' O4' C5' -175.1(3) . . . . ?

loop_
_exptl_oxdiff_crystal_face_indexfrac_h
_exptl_oxdiff_crystal_face_indexfrac_k
_exptl_oxdiff_crystal_face_indexfrac_l
_exptl_oxdiff_crystal_face_x
_exptl_oxdiff_crystal_face_y
_exptl_oxdiff_crystal_face_z
0.0016 -1.0049 -1.0139 -0.0341 0.1868 0.0684
0.0007 0.0025 1.0019 0.0239 0.0048 -0.0136
-0.0016 1.0049 1.0139 0.0341 -0.1868 -0.0684
-1.0010 -0.0097 -0.0029 -0.1219 0.0498 -0.1928
3.4374 -1.3901 -19.0676 -0.0482 -0.0001 0.9987
-0.0007 -0.0025 -1.0019 -0.0239 -0.0048 0.0136
